data_7236964
loop_
_publ_author_name
'Chua, Ming Hui'
'Zhou, Hui'
'Lin, Ting Ting'
'Wu, Jishan'
'Xu, Jianwei'

_publ_section_title
;
 Triphenylethylenyl-based donor--acceptor--donor molecules: studies on
 structural and optical properties and AIE properties for cyanide
 detection
;
_journal_issue 46
_journal_name_full 'Journal of Materials Chemistry C'
_journal_page_first 12194
_journal_paper_doi 10.1039/C7TC04400C
_journal_volume 5
_journal_year 2017
_chemical_formula_sum 'C53 H38 O'
_chemical_formula_weight 690.83
_chemical_name_systematic bis(4-(1,2,2-triphenylvinyl)phenyl)methanone
_space_group_crystal_system triclinic
_space_group_IT_number 2
_space_group_name_Hall '-P 1'
_space_group_name_H-M_alt 'P -1'
_atom_sites_solution_hydrogens geom
_audit_creation_method SHELXL-2014/7
_audit_update_record
;
2017-09-09 deposited with the CCDC.
2017-11-03 downloaded from the CCDC.
;
_cell_angle_alpha 76.3590(10)
_cell_angle_beta 81.0290(10)
_cell_angle_gamma 74.8090(10)
_cell_formula_units_Z 2
_cell_length_a 10.7918(4)
_cell_length_b 10.8195(4)
_cell_length_c 17.2771(6)
_cell_measurement_reflns_used 9894
_cell_measurement_temperature 100(2)
_cell_measurement_theta_max 74.78
_cell_measurement_theta_min 2.65
_cell_volume 1882.35(12)
_computing_cell_refinement 'APEX3 v2016.1-0 (Bruker AXS)'
_computing_data_collection 'APEX3 (Bruker AXS)'
_computing_data_reduction 'SAINT V8.32B (Bruker AXS Inc., 2014)'
_computing_molecular_graphics 'Bruker SHELXTL'
_computing_publication_material 'Bruker SHELXTL'
_computing_structure_refinement 'SHELXL--2014 (Sheldrick 2014)'
_computing_structure_solution 'SHELXT--(Sheldrick 2015)'
_diffrn_ambient_temperature 100(2)
_diffrn_measured_fraction_theta_full 0.991
_diffrn_measured_fraction_theta_max 0.984
_diffrn_measurement_device_type 'Bruker D8 Venture'
_diffrn_measurement_method '\f and \w scans'
_diffrn_radiation_type CuK\a
_diffrn_radiation_wavelength 1.54178
_diffrn_reflns_av_R_equivalents 0.0516
_diffrn_reflns_av_unetI/netI 0.0418
_diffrn_reflns_Laue_measured_fraction_full 0.991
_diffrn_reflns_Laue_measured_fraction_max 0.984
_diffrn_reflns_limit_h_max 13
_diffrn_reflns_limit_h_min -13
_diffrn_reflns_limit_k_max 13
_diffrn_reflns_limit_k_min -13
_diffrn_reflns_limit_l_max 21
_diffrn_reflns_limit_l_min -21
_diffrn_reflns_number 32282
_diffrn_reflns_point_group_measured_fraction_full 0.991
_diffrn_reflns_point_group_measured_fraction_max 0.984
_diffrn_reflns_theta_full 67.679
_diffrn_reflns_theta_max 74.887
_diffrn_reflns_theta_min 2.645
_diffrn_source 'Sealed Microfocus Source'
_exptl_absorpt_coefficient_mu 0.541
_exptl_absorpt_correction_T_max 0.7538
_exptl_absorpt_correction_T_min 0.5944
_exptl_absorpt_correction_type multi-scan
_exptl_absorpt_process_details 'Sadabs, (Sheldrick 2012)'
_exptl_crystal_colour Colourless
_exptl_crystal_density_diffrn 1.219
_exptl_crystal_density_meas ?
_exptl_crystal_density_method 'Not Measured'
_exptl_crystal_description Block
_exptl_crystal_F_000 728
_exptl_crystal_preparation Luminescent
_exptl_crystal_recrystallization_method 'Vapour diffusion'
_exptl_crystal_size_max 0.437
_exptl_crystal_size_mid 0.352
_exptl_crystal_size_min 0.123
_refine_diff_density_max 0.377
_refine_diff_density_min -0.287
_refine_diff_density_rms 0.069
_refine_ls_extinction_coef 0.0053(5)
_refine_ls_extinction_expression Fc^*^=kFc[1+0.001xFc^2^\l^3^/sin(2\q)]^-1/4^
_refine_ls_extinction_method 'SHELXL-2014/7 (Sheldrick 2014'
_refine_ls_goodness_of_fit_ref 1.055
_refine_ls_hydrogen_treatment constr
_refine_ls_matrix_type full
_refine_ls_number_parameters 488
_refine_ls_number_reflns 7646
_refine_ls_number_restraints 0
_refine_ls_restrained_S_all 1.055
_refine_ls_R_factor_all 0.0541
_refine_ls_R_factor_gt 0.0500
_refine_ls_shift/su_max 0.000
_refine_ls_shift/su_mean 0.000
_refine_ls_structure_factor_coef Fsqd
_refine_ls_weighting_details 'w=1/[\s^2^(Fo^2^)+(0.0642P)^2^+0.8980P] where P=(Fo^2^+2Fc^2^)/3'
_refine_ls_weighting_scheme calc
_refine_ls_wR_factor_gt 0.1270
_refine_ls_wR_factor_ref 0.1304
_reflns_Friedel_coverage 0.000
_reflns_number_gt 6926
_reflns_number_total 7646
_reflns_threshold_expression 'I > 2\s(I)'
_cod_data_source_file c7tc04400c2.cif
_cod_data_source_block H303
_cod_depositor_comments
;
The following automatic conversions were performed:

data item '_exptl_absorpt_correction_type' value 'Multi-scan' was
changed to 'multi-scan' in accordance with the
/home/saulius/struct/COD-crude-data/automatic-downloads/DataCite-retrospective/RSC/depositions/lib/dictionaries/cif_core.dic
dictionary named 'cif_core.dic' version 2.4.2 last updated on
2011-04-26.

data item '_exptl_crystal_density_meas' value 'Not Measured' was
changed to '?' -- the value is perceived as not measured.

Automatic conversion script
Id: cif_fix_values 6909 2019-04-08 15:41:33Z antanas 
;
_cod_database_code 7236964
_shelx_shelxl_version_number 2014/7
_shelx_space_group_comment
; 
The symmetry employed for this shelxl refinement is uniquely defined 
by the following loop, which should always be used as a source of 
symmetry information in preference to the above space-group names. 
They are only intended as comments. 
;
_shelx_estimated_absorpt_t_min 0.798
_shelx_estimated_absorpt_t_max 0.936
_computing_bruker_data_scaling 'SADABS V2012/1 (Bruker AXS Inc.)'

loop_
_space_group_symop_operation_xyz
'x, y, z'
'-x, -y, -z'

loop_
_atom_site_label
_atom_site_type_symbol
_atom_site_fract_x
_atom_site_fract_y
_atom_site_fract_z
_atom_site_U_iso_or_equiv
_atom_site_adp_type
_atom_site_occupancy
_atom_site_site_symmetry_order
_atom_site_calc_flag
_atom_site_refinement_flags_posn
_atom_site_refinement_flags_adp
O1 O 0.92281(10) 0.47684(10) 0.25290(6) 0.0265(2) Uani 1 1 d . .
C1 C 0.82341(13) 0.43962(13) 0.25829(8) 0.0184(3) Uani 1 1 d . .
C2 C 0.72019(13) 0.51582(13) 0.20487(7) 0.0177(3) Uani 1 1 d . .
C3 C 0.63338(14) 0.45687(13) 0.18451(8) 0.0197(3) Uani 1 1 d . .
H3 H 0.6332 0.3684 0.2088 0.024 Uiso 1 1 calc R U
C4 C 0.54647(14) 0.52647(13) 0.12874(8) 0.0196(3) Uani 1 1 d . .
H4 H 0.4875 0.4848 0.1156 0.024 Uiso 1 1 calc R U
C5 C 0.54475(13) 0.65683(13) 0.09173(7) 0.0174(3) Uani 1 1 d . .
C6 C 0.63070(13) 0.71621(13) 0.11388(7) 0.0181(3) Uani 1 1 d . .
H6 H 0.6297 0.8052 0.0906 0.022 Uiso 1 1 calc R U
C7 C 0.71730(13) 0.64701(13) 0.16924(8) 0.0185(3) Uani 1 1 d . .
H7 H 0.7753 0.6890 0.1832 0.022 Uiso 1 1 calc R U
C8 C 0.44979(13) 0.72791(13) 0.03273(8) 0.0176(3) Uani 1 1 d . .
C9 C 0.31803(14) 0.70288(13) 0.05744(8) 0.0199(3) Uani 1 1 d . .
C10 C 0.25268(14) 0.66878(14) 0.00503(9) 0.0249(3) Uani 1 1 d . .
H10 H 0.2913 0.6640 -0.0478 0.030 Uiso 1 1 calc R U
C11 C 0.13200(16) 0.64168(16) 0.02893(12) 0.0363(4) Uani 1 1 d . .
H11 H 0.0885 0.6194 -0.0077 0.044 Uiso 1 1 calc R U
C12 C 0.07521(16) 0.64699(18) 0.10555(13) 0.0433(5) Uani 1 1 d . .
H12 H -0.0072 0.6281 0.1219 0.052 Uiso 1 1 calc R U
C13 C 0.13837(18) 0.67982(18) 0.15841(11) 0.0415(5) Uani 1 1 d . .
H13 H 0.0991 0.6835 0.2113 0.050 Uiso 1 1 calc R U
C14 C 0.25953(16) 0.70776(15) 0.13497(9) 0.0292(3) Uani 1 1 d . .
H14 H 0.3023 0.7302 0.1719 0.035 Uiso 1 1 calc R U
C15 C 0.47901(13) 0.80630(12) -0.03836(7) 0.0170(3) Uani 1 1 d . .
C16 C 0.37348(13) 0.88493(12) -0.08901(8) 0.0173(3) Uani 1 1 d . .
C17 C 0.38029(14) 0.87242(13) -0.16841(8) 0.0203(3) Uani 1 1 d . .
H17 H 0.4569 0.8232 -0.1922 0.024 Uiso 1 1 calc R U
C18 C 0.27546(15) 0.93167(15) -0.21275(8) 0.0253(3) Uani 1 1 d . .
H18 H 0.2791 0.9191 -0.2657 0.030 Uiso 1 1 calc R U
C19 C 0.16540(15) 1.00924(15) -0.17978(9) 0.0277(3) Uani 1 1 d . .
H19 H 0.0936 1.0490 -0.2100 0.033 Uiso 1 1 calc R U
C20 C 0.16073(15) 1.02842(14) -0.10238(9) 0.0252(3) Uani 1 1 d . .
H20 H 0.0871 1.0843 -0.0805 0.030 Uiso 1 1 calc R U
C21 C 0.26373(14) 0.96596(13) -0.05713(8) 0.0216(3) Uani 1 1 d . .
H21 H 0.2595 0.9784 -0.0041 0.026 Uiso 1 1 calc R U
C22 C 0.61249(13) 0.81486(13) -0.07299(7) 0.0182(3) Uani 1 1 d . .
C23 C 0.63735(15) 0.93530(14) -0.11410(9) 0.0242(3) Uani 1 1 d . .
H23 H 0.5686 1.0114 -0.1198 0.029 Uiso 1 1 calc R U
C24 C 0.76184(16) 0.94479(16) -0.14665(9) 0.0295(3) Uani 1 1 d . .
H24 H 0.7776 1.0273 -0.1738 0.035 Uiso 1 1 calc R U
C25 C 0.86290(15) 0.83416(17) -0.13950(9) 0.0290(3) Uani 1 1 d . .
H25 H 0.9483 0.8411 -0.1599 0.035 Uiso 1 1 calc R U
C26 C 0.83832(15) 0.71324(16) -0.10230(9) 0.0274(3) Uani 1 1 d . .
H26 H 0.9065 0.6367 -0.0994 0.033 Uiso 1 1 calc R U
C27 C 0.71430(14) 0.70372(14) -0.06935(8) 0.0218(3) Uani 1 1 d . .
H27 H 0.6986 0.6205 -0.0440 0.026 Uiso 1 1 calc R U
C28 C 0.80828(13) 0.31610(13) 0.31574(7) 0.0178(3) Uani 1 1 d . .
C29 C 0.69125(14) 0.29932(14) 0.35912(8) 0.0204(3) Uani 1 1 d . .
H29 H 0.6154 0.3672 0.3509 0.025 Uiso 1 1 calc R U
C30 C 0.68490(13) 0.18371(14) 0.41443(8) 0.0193(3) Uani 1 1 d . .
H30 H 0.6051 0.1746 0.4445 0.023 Uiso 1 1 calc R U
C31 C 0.79469(13) 0.08077(13) 0.42629(7) 0.0166(3) Uani 1 1 d . .
C32 C 0.91084(13) 0.09758(13) 0.38122(8) 0.0183(3) Uani 1 1 d . .
H32 H 0.9858 0.0279 0.3870 0.022 Uiso 1 1 calc R U
C33 C 0.91832(13) 0.21443(13) 0.32815(8) 0.0182(3) Uani 1 1 d . .
H33 H 0.9990 0.2253 0.3000 0.022 Uiso 1 1 calc R U
C34 C 0.78893(13) -0.04666(13) 0.48180(8) 0.0168(3) Uani 1 1 d . .
C35 C 0.86523(13) -0.16382(13) 0.44965(7) 0.0169(3) Uani 1 1 d . .
C36 C 0.83784(14) -0.18562(14) 0.37848(8) 0.0219(3) Uani 1 1 d . .
H36 H 0.7709 -0.1249 0.3502 0.026 Uiso 1 1 calc R U
C37 C 0.90662(16) -0.29433(15) 0.34830(8) 0.0261(3) Uani 1 1 d . .
H37 H 0.8850 -0.3089 0.3005 0.031 Uiso 1 1 calc R U
C38 C 1.00708(15) -0.38220(14) 0.38778(9) 0.0257(3) Uani 1 1 d . .
H38 H 1.0546 -0.4567 0.3671 0.031 Uiso 1 1 calc R U
C39 C 1.03721(14) -0.35990(14) 0.45765(9) 0.0246(3) Uani 1 1 d . .
H39 H 1.1072 -0.4184 0.4843 0.029 Uiso 1 1 calc R U
C40 C 0.96601(14) -0.25279(14) 0.48905(8) 0.0203(3) Uani 1 1 d . .
H40 H 0.9861 -0.2400 0.5378 0.024 Uiso 1 1 calc R U
C41 C 0.72098(13) -0.05927(13) 0.55518(8) 0.0172(3) Uani 1 1 d . .
C42 C 0.70249(13) -0.18998(13) 0.60110(8) 0.0170(3) Uani 1 1 d . .
C43 C 0.66373(13) -0.27386(14) 0.56420(8) 0.0197(3) Uani 1 1 d . .
H43 H 0.6482 -0.2473 0.5094 0.024 Uiso 1 1 calc R U
C44 C 0.64774(14) -0.39547(14) 0.60684(9) 0.0224(3) Uani 1 1 d . .
H44 H 0.6219 -0.4519 0.5811 0.027 Uiso 1 1 calc R U
C45 C 0.66945(15) -0.43471(14) 0.68710(9) 0.0241(3) Uani 1 1 d . .
H45 H 0.6587 -0.5181 0.7162 0.029 Uiso 1 1 calc R U
C46 C 0.70672(15) -0.35249(14) 0.72477(8) 0.0238(3) Uani 1 1 d . .
H46 H 0.7220 -0.3797 0.7796 0.029 Uiso 1 1 calc R U
C47 C 0.72173(14) -0.23002(14) 0.68228(8) 0.0202(3) Uani 1 1 d . .
H47 H 0.7453 -0.1731 0.7087 0.024 Uiso 1 1 calc R U
C48 C 0.66420(13) 0.05140(13) 0.59746(8) 0.0179(3) Uani 1 1 d . .
C49 C 0.54087(14) 0.06328(15) 0.63917(9) 0.0238(3) Uani 1 1 d . .
H49 H 0.4913 0.0030 0.6382 0.029 Uiso 1 1 calc R U
C50 C 0.49027(15) 0.16191(16) 0.68179(10) 0.0283(3) Uani 1 1 d . .
H50 H 0.4062 0.1691 0.7094 0.034 Uiso 1 1 calc R U
C51 C 0.56162(16) 0.25032(15) 0.68442(9) 0.0276(3) Uani 1 1 d . .
H51 H 0.5267 0.3180 0.7136 0.033 Uiso 1 1 calc R U
C52 C 0.68462(15) 0.23877(14) 0.64394(9) 0.0243(3) Uani 1 1 d . .
H52 H 0.7343 0.2984 0.6459 0.029 Uiso 1 1 calc R U
C53 C 0.73521(14) 0.14075(13) 0.60072(8) 0.0197(3) Uani 1 1 d . .
H53 H 0.8192 0.1343 0.5730 0.024 Uiso 1 1 calc R U

loop_
_atom_site_aniso_label
_atom_site_aniso_U_11
_atom_site_aniso_U_22
_atom_site_aniso_U_33
_atom_site_aniso_U_23
_atom_site_aniso_U_13
_atom_site_aniso_U_12
O1 0.0280(5) 0.0253(5) 0.0259(5) 0.0049(4) -0.0103(4) -0.0104(4)
C1 0.0234(7) 0.0194(6) 0.0127(6) -0.0013(5) -0.0045(5) -0.0056(5)
C2 0.0229(6) 0.0204(6) 0.0086(5) -0.0005(5) -0.0034(5) -0.0040(5)
C3 0.0280(7) 0.0171(6) 0.0135(6) 0.0013(5) -0.0062(5) -0.0058(5)
C4 0.0261(7) 0.0195(6) 0.0139(6) 0.0009(5) -0.0081(5) -0.0068(5)
C5 0.0235(7) 0.0184(6) 0.0092(5) -0.0002(5) -0.0043(5) -0.0035(5)
C6 0.0258(7) 0.0163(6) 0.0114(6) -0.0001(5) -0.0026(5) -0.0054(5)
C7 0.0232(7) 0.0209(6) 0.0123(6) -0.0031(5) -0.0027(5) -0.0065(5)
C8 0.0242(7) 0.0166(6) 0.0117(6) -0.0010(5) -0.0059(5) -0.0036(5)
C9 0.0232(7) 0.0149(6) 0.0162(6) 0.0049(5) -0.0041(5) -0.0013(5)
C10 0.0248(7) 0.0209(7) 0.0271(7) 0.0031(6) -0.0078(6) -0.0062(6)
C11 0.0266(8) 0.0267(8) 0.0515(11) 0.0090(7) -0.0123(7) -0.0094(6)
C12 0.0223(8) 0.0314(9) 0.0596(12) 0.0161(8) 0.0010(8) -0.0036(7)
C13 0.0346(9) 0.0341(9) 0.0326(9) 0.0129(7) 0.0122(7) 0.0052(7)
C14 0.0337(8) 0.0244(7) 0.0184(7) 0.0054(6) -0.0001(6) 0.0024(6)
C15 0.0242(7) 0.0159(6) 0.0118(6) -0.0013(5) -0.0064(5) -0.0052(5)
C16 0.0246(7) 0.0148(6) 0.0127(6) 0.0027(5) -0.0070(5) -0.0070(5)
C17 0.0281(7) 0.0197(6) 0.0136(6) 0.0015(5) -0.0063(5) -0.0082(5)
C18 0.0358(8) 0.0293(7) 0.0127(6) 0.0025(5) -0.0102(6) -0.0126(6)
C19 0.0306(8) 0.0273(7) 0.0236(7) 0.0080(6) -0.0147(6) -0.0086(6)
C20 0.0265(7) 0.0206(7) 0.0246(7) 0.0026(5) -0.0071(6) -0.0025(6)
C21 0.0309(7) 0.0176(6) 0.0154(6) 0.0007(5) -0.0072(5) -0.0050(6)
C22 0.0248(7) 0.0214(6) 0.0105(6) -0.0013(5) -0.0062(5) -0.0082(5)
C23 0.0327(8) 0.0215(7) 0.0203(7) -0.0036(5) -0.0037(6) -0.0096(6)
C24 0.0400(9) 0.0308(8) 0.0234(7) -0.0062(6) 0.0024(6) -0.0208(7)
C25 0.0286(8) 0.0423(9) 0.0221(7) -0.0118(6) 0.0019(6) -0.0167(7)
C26 0.0249(7) 0.0359(8) 0.0224(7) -0.0071(6) -0.0041(6) -0.0070(6)
C27 0.0261(7) 0.0238(7) 0.0156(6) -0.0012(5) -0.0056(5) -0.0066(6)
C28 0.0239(7) 0.0192(6) 0.0109(6) 0.0002(5) -0.0066(5) -0.0062(5)
C29 0.0227(7) 0.0199(6) 0.0153(6) 0.0016(5) -0.0049(5) -0.0021(5)
C30 0.0204(6) 0.0220(7) 0.0136(6) 0.0007(5) -0.0032(5) -0.0048(5)
C31 0.0234(6) 0.0178(6) 0.0095(6) -0.0001(5) -0.0060(5) -0.0066(5)
C32 0.0209(6) 0.0193(6) 0.0141(6) -0.0008(5) -0.0064(5) -0.0033(5)
C33 0.0204(6) 0.0219(7) 0.0126(6) -0.0007(5) -0.0045(5) -0.0064(5)
C34 0.0205(6) 0.0170(6) 0.0137(6) 0.0001(5) -0.0072(5) -0.0054(5)
C35 0.0210(6) 0.0181(6) 0.0117(6) 0.0002(5) -0.0026(5) -0.0072(5)
C36 0.0284(7) 0.0235(7) 0.0137(6) -0.0012(5) -0.0064(5) -0.0056(6)
C37 0.0384(8) 0.0271(7) 0.0149(6) -0.0054(5) -0.0033(6) -0.0101(6)
C38 0.0304(8) 0.0210(7) 0.0242(7) -0.0059(6) 0.0035(6) -0.0060(6)
C39 0.0246(7) 0.0205(7) 0.0266(7) 0.0005(6) -0.0045(6) -0.0055(6)
C40 0.0241(7) 0.0214(7) 0.0161(6) 0.0000(5) -0.0064(5) -0.0074(5)
C41 0.0206(6) 0.0179(6) 0.0140(6) -0.0006(5) -0.0063(5) -0.0060(5)
C42 0.0190(6) 0.0182(6) 0.0129(6) -0.0001(5) -0.0027(5) -0.0048(5)
C43 0.0215(7) 0.0233(7) 0.0149(6) -0.0019(5) -0.0032(5) -0.0073(5)
C44 0.0248(7) 0.0218(7) 0.0229(7) -0.0053(5) -0.0016(5) -0.0091(6)
C45 0.0288(7) 0.0192(7) 0.0217(7) 0.0010(5) 0.0007(6) -0.0076(6)
C46 0.0316(8) 0.0241(7) 0.0127(6) 0.0009(5) -0.0029(5) -0.0052(6)
C47 0.0271(7) 0.0210(7) 0.0132(6) -0.0022(5) -0.0045(5) -0.0065(5)
C48 0.0234(7) 0.0179(6) 0.0124(6) -0.0003(5) -0.0047(5) -0.0054(5)
C49 0.0261(7) 0.0256(7) 0.0233(7) -0.0064(6) -0.0006(6) -0.0120(6)
C50 0.0259(7) 0.0312(8) 0.0300(8) -0.0112(6) 0.0035(6) -0.0094(6)
C51 0.0325(8) 0.0258(7) 0.0270(8) -0.0123(6) 0.0015(6) -0.0076(6)
C52 0.0294(7) 0.0226(7) 0.0246(7) -0.0065(6) -0.0023(6) -0.0112(6)
C53 0.0225(7) 0.0206(6) 0.0166(6) -0.0024(5) -0.0032(5) -0.0064(5)

loop_
_atom_type_symbol
_atom_type_description
_atom_type_scat_dispersion_real
_atom_type_scat_dispersion_imag
_atom_type_scat_source
C C 0.0181 0.0091 'International Tables Vol C Tables 4.2.6.8 and 6.1.1.4'
H H 0.0000 0.0000 'International Tables Vol C Tables 4.2.6.8 and 6.1.1.4'
O O 0.0492 0.0322 'International Tables Vol C Tables 4.2.6.8 and 6.1.1.4'

loop_
_geom_angle_atom_site_label_1
_geom_angle_atom_site_label_2
_geom_angle_atom_site_label_3
_geom_angle
O1 C1 C28 119.68(12)
O1 C1 C2 119.57(12)
C28 C1 C2 120.71(12)
C3 C2 C7 118.74(12)
C3 C2 C1 121.60(12)
C7 C2 C1 119.46(12)
C2 C3 C4 120.53(12)
C2 C3 H3 119.7
C4 C3 H3 119.7
C3 C4 C5 121.04(13)
C3 C4 H4 119.5
C5 C4 H4 119.5
C6 C5 C4 118.01(12)
C6 C5 C8 122.65(12)
C4 C5 C8 119.32(12)
C7 C6 C5 120.97(12)
C7 C6 H6 119.5
C5 C6 H6 119.5
C6 C7 C2 120.69(12)
C6 C7 H7 119.7
C2 C7 H7 119.7
C15 C8 C5 124.02(12)
C15 C8 C9 122.15(12)
C5 C8 C9 113.82(11)
C10 C9 C14 118.26(14)
C10 C9 C8 121.12(13)
C14 C9 C8 120.57(13)
C11 C10 C9 121.01(15)
C11 C10 H10 119.5
C9 C10 H10 119.5
C12 C11 C10 120.19(18)
C12 C11 H11 119.9
C10 C11 H11 119.9
C11 C12 C13 119.75(16)
C11 C12 H12 120.1
C13 C12 H12 120.1
C12 C13 C14 120.58(16)
C12 C13 H13 119.7
C14 C13 H13 119.7
C9 C14 C13 120.21(17)
C9 C14 H14 119.9
C13 C14 H14 119.9
C8 C15 C22 124.33(12)
C8 C15 C16 119.65(12)
C22 C15 C16 115.93(11)
C21 C16 C17 118.86(12)
C21 C16 C15 121.09(12)
C17 C16 C15 119.95(12)
C18 C17 C16 120.36(14)
C18 C17 H17 119.8
C16 C17 H17 119.8
C19 C18 C17 120.20(13)
C19 C18 H18 119.9
C17 C18 H18 119.9
C18 C19 C20 119.76(13)
C18 C19 H19 120.1
C20 C19 H19 120.1
C21 C20 C19 120.06(14)
C21 C20 H20 120.0
C19 C20 H20 120.0
C20 C21 C16 120.57(13)
C20 C21 H21 119.7
C16 C21 H21 119.7
C27 C22 C23 118.20(13)
C27 C22 C15 121.59(12)
C23 C22 C15 120.12(13)
C24 C23 C22 120.74(14)
C24 C23 H23 119.6
C22 C23 H23 119.6
C25 C24 C23 120.21(14)
C25 C24 H24 119.9
C23 C24 H24 119.9
C24 C25 C26 119.55(14)
C24 C25 H25 120.2
C26 C25 H25 120.2
C25 C26 C27 120.26(15)
C25 C26 H26 119.9
C27 C26 H26 119.9
C26 C27 C22 120.91(14)
C26 C27 H27 119.5
C22 C27 H27 119.5
C33 C28 C29 118.78(12)
C33 C28 C1 117.79(12)
C29 C28 C1 123.40(12)
C30 C29 C28 120.52(12)
C30 C29 H29 119.7
C28 C29 H29 119.7
C29 C30 C31 120.89(13)
C29 C30 H30 119.6
C31 C30 H30 119.6
C32 C31 C30 118.09(12)
C32 C31 C34 119.92(12)
C30 C31 C34 121.91(12)
C33 C32 C31 121.08(12)
C33 C32 H32 119.5
C31 C32 H32 119.5
C32 C33 C28 120.58(13)
C32 C33 H33 119.7
C28 C33 H33 119.7
C41 C34 C31 124.62(12)
C41 C34 C35 121.33(12)
C31 C34 C35 114.05(11)
C36 C35 C40 118.34(13)
C36 C35 C34 120.33(12)
C40 C35 C34 121.33(12)
C37 C36 C35 121.09(13)
C37 C36 H36 119.5
C35 C36 H36 119.5
C36 C37 C38 120.17(13)
C36 C37 H37 119.9
C38 C37 H37 119.9
C39 C38 C37 119.25(14)
C39 C38 H38 120.4
C37 C38 H38 120.4
C38 C39 C40 120.55(13)
C38 C39 H39 119.7
C40 C39 H39 119.7
C39 C40 C35 120.56(13)
C39 C40 H40 119.7
C35 C40 H40 119.7
C34 C41 C48 123.98(12)
C34 C41 C42 120.96(12)
C48 C41 C42 115.02(11)
C47 C42 C43 118.60(12)
C47 C42 C41 120.53(12)
C43 C42 C41 120.86(11)
C44 C43 C42 120.67(12)
C44 C43 H43 119.7
C42 C43 H43 119.7
C43 C44 C45 120.00(13)
C43 C44 H44 120.0
C45 C44 H44 120.0
C46 C45 C44 120.11(13)
C46 C45 H45 119.9
C44 C45 H45 119.9
C45 C46 C47 119.98(13)
C45 C46 H46 120.0
C47 C46 H46 120.0
C46 C47 C42 120.62(13)
C46 C47 H47 119.7
C42 C47 H47 119.7
C53 C48 C49 118.23(13)
C53 C48 C41 121.12(12)
C49 C48 C41 120.53(12)
C50 C49 C48 120.80(13)
C50 C49 H49 119.6
C48 C49 H49 119.6
C49 C50 C51 120.43(14)
C49 C50 H50 119.8
C51 C50 H50 119.8
C50 C51 C52 119.32(14)
C50 C51 H51 120.3
C52 C51 H51 120.3
C53 C52 C51 120.41(13)
C53 C52 H52 119.8
C51 C52 H52 119.8
C52 C53 C48 120.81(13)
C52 C53 H53 119.6
C48 C53 H53 119.6

loop_
_geom_bond_atom_site_label_1
_geom_bond_atom_site_label_2
_geom_bond_distance
O1 C1 1.2245(17)
C1 C28 1.4953(18)
C1 C2 1.5009(18)
C2 C3 1.3891(19)
C2 C7 1.4019(19)
C3 C4 1.3944(18)
C3 H3 0.9500
C4 C5 1.4012(19)
C4 H4 0.9500
C5 C6 1.3995(19)
C5 C8 1.4912(17)
C6 C7 1.3868(19)
C6 H6 0.9500
C7 H7 0.9500
C8 C15 1.3621(18)
C8 C9 1.4951(19)
C9 C10 1.395(2)
C9 C14 1.396(2)
C10 C11 1.389(2)
C10 H10 0.9500
C11 C12 1.377(3)
C11 H11 0.9500
C12 C13 1.378(3)
C12 H12 0.9500
C13 C14 1.396(3)
C13 H13 0.9500
C14 H14 0.9500
C15 C22 1.4889(19)
C15 C16 1.4962(17)
C16 C21 1.398(2)
C16 C17 1.3987(18)
C17 C18 1.391(2)
C17 H17 0.9500
C18 C19 1.390(2)
C18 H18 0.9500
C19 C20 1.392(2)
C19 H19 0.9500
C20 C21 1.390(2)
C20 H20 0.9500
C21 H21 0.9500
C22 C27 1.397(2)
C22 C23 1.4006(19)
C23 C24 1.393(2)
C23 H23 0.9500
C24 C25 1.388(2)
C24 H24 0.9500
C25 C26 1.388(2)
C25 H25 0.9500
C26 C27 1.390(2)
C26 H26 0.9500
C27 H27 0.9500
C28 C33 1.3964(19)
C28 C29 1.3967(19)
C29 C30 1.3939(19)
C29 H29 0.9500
C30 C31 1.4009(19)
C30 H30 0.9500
C31 C32 1.3997(19)
C31 C34 1.4924(17)
C32 C33 1.3889(19)
C32 H32 0.9500
C33 H33 0.9500
C34 C41 1.3582(19)
C34 C35 1.4953(18)
C35 C36 1.3934(18)
C35 C40 1.3950(19)
C36 C37 1.385(2)
C36 H36 0.9500
C37 C38 1.389(2)
C37 H37 0.9500
C38 C39 1.386(2)
C38 H38 0.9500
C39 C40 1.388(2)
C39 H39 0.9500
C40 H40 0.9500
C41 C48 1.4936(18)
C41 C42 1.4962(18)
C42 C47 1.3982(18)
C42 C43 1.4000(19)
C43 C44 1.388(2)
C43 H43 0.9500
C44 C45 1.389(2)
C44 H44 0.9500
C45 C46 1.385(2)
C45 H45 0.9500
C46 C47 1.392(2)
C46 H46 0.9500
C47 H47 0.9500
C48 C53 1.3973(19)
C48 C49 1.401(2)
C49 C50 1.385(2)
C49 H49 0.9500
C50 C51 1.388(2)
C50 H50 0.9500
C51 C52 1.390(2)
C51 H51 0.9500
C52 C53 1.387(2)
C52 H52 0.9500
C53 H53 0.9500

loop_
_geom_torsion_atom_site_label_1
_geom_torsion_atom_site_label_2
_geom_torsion_atom_site_label_3
_geom_torsion_atom_site_label_4
_geom_torsion
O1 C1 C2 C3 153.95(14)
C28 C1 C2 C3 -23.70(19)
O1 C1 C2 C7 -20.76(19)
C28 C1 C2 C7 161.59(12)
C7 C2 C3 C4 1.0(2)
C1 C2 C3 C4 -173.76(13)
C2 C3 C4 C5 0.3(2)
C3 C4 C5 C6 -1.6(2)
C3 C4 C5 C8 -179.70(13)
C4 C5 C6 C7 1.7(2)
C8 C5 C6 C7 179.72(12)
C5 C6 C7 C2 -0.5(2)
C3 C2 C7 C6 -0.9(2)
C1 C2 C7 C6 173.97(12)
C6 C5 C8 C15 45.4(2)
C4 C5 C8 C15 -136.54(14)
C6 C5 C8 C9 -136.12(13)
C4 C5 C8 C9 41.91(17)
C15 C8 C9 C10 47.62(19)
C5 C8 C9 C10 -130.86(13)
C15 C8 C9 C14 -135.10(14)
C5 C8 C9 C14 46.42(17)
C14 C9 C10 C11 0.7(2)
C8 C9 C10 C11 178.01(13)
C9 C10 C11 C12 -0.6(2)
C10 C11 C12 C13 0.2(2)
C11 C12 C13 C14 0.0(3)
C10 C9 C14 C13 -0.4(2)
C8 C9 C14 C13 -177.78(13)
C12 C13 C14 C9 0.1(2)
C5 C8 C15 C22 10.5(2)
C9 C8 C15 C22 -167.84(12)
C5 C8 C15 C16 -173.14(12)
C9 C8 C15 C16 8.54(19)
C8 C15 C16 C21 51.95(18)
C22 C15 C16 C21 -131.38(13)
C8 C15 C16 C17 -124.43(14)
C22 C15 C16 C17 52.24(17)
C21 C16 C17 C18 -4.9(2)
C15 C16 C17 C18 171.58(12)
C16 C17 C18 C19 3.2(2)
C17 C18 C19 C20 0.5(2)
C18 C19 C20 C21 -2.6(2)
C19 C20 C21 C16 0.9(2)
C17 C16 C21 C20 2.8(2)
C15 C16 C21 C20 -173.59(13)
C8 C15 C22 C27 40.72(19)
C16 C15 C22 C27 -135.78(13)
C8 C15 C22 C23 -142.68(14)
C16 C15 C22 C23 40.82(17)
C27 C22 C23 C24 -3.4(2)
C15 C22 C23 C24 179.85(13)
C22 C23 C24 C25 0.8(2)
C23 C24 C25 C26 2.4(2)
C24 C25 C26 C27 -2.8(2)
C25 C26 C27 C22 0.0(2)
C23 C22 C27 C26 3.0(2)
C15 C22 C27 C26 179.70(12)
O1 C1 C28 C33 -34.36(19)
C2 C1 C28 C33 143.29(13)
O1 C1 C28 C29 143.50(14)
C2 C1 C28 C29 -38.85(19)
C33 C28 C29 C30 0.7(2)
C1 C28 C29 C30 -177.11(12)
C28 C29 C30 C31 -1.6(2)
C29 C30 C31 C32 0.20(19)
C29 C30 C31 C34 -176.58(12)
C30 C31 C32 C33 2.09(19)
C34 C31 C32 C33 178.93(12)
C31 C32 C33 C28 -3.0(2)
C29 C28 C33 C32 1.55(19)
C1 C28 C33 C32 179.51(12)
C32 C31 C34 C41 141.15(14)
C30 C31 C34 C41 -42.13(19)
C32 C31 C34 C35 -39.24(16)
C30 C31 C34 C35 137.47(13)
C41 C34 C35 C36 120.40(15)
C31 C34 C35 C36 -59.22(17)
C41 C34 C35 C40 -60.41(18)
C31 C34 C35 C40 119.97(13)
C40 C35 C36 C37 1.5(2)
C34 C35 C36 C37 -179.30(13)
C35 C36 C37 C38 -1.7(2)
C36 C37 C38 C39 0.2(2)
C37 C38 C39 C40 1.5(2)
C38 C39 C40 C35 -1.8(2)
C36 C35 C40 C39 0.3(2)
C34 C35 C40 C39 -178.95(12)
C31 C34 C41 C48 -12.8(2)
C35 C34 C41 C48 167.66(12)
C31 C34 C41 C42 169.69(12)
C35 C34 C41 C42 -9.88(19)
C34 C41 C42 C47 133.78(14)
C48 C41 C42 C47 -43.97(17)
C34 C41 C42 C43 -47.21(19)
C48 C41 C42 C43 135.04(13)
C47 C42 C43 C44 -1.5(2)
C41 C42 C43 C44 179.46(13)
C42 C43 C44 C45 0.4(2)
C43 C44 C45 C46 0.2(2)
C44 C45 C46 C47 0.4(2)
C45 C46 C47 C42 -1.5(2)
C43 C42 C47 C46 2.1(2)
C41 C42 C47 C46 -178.91(13)
C34 C41 C48 C53 -45.08(19)
C42 C41 C48 C53 132.59(13)
C34 C41 C48 C49 138.94(14)
C42 C41 C48 C49 -43.39(17)
C53 C48 C49 C50 0.7(2)
C41 C48 C49 C50 176.77(13)
C48 C49 C50 C51 -0.5(2)
C49 C50 C51 C52 -0.1(2)
C50 C51 C52 C53 0.6(2)
C51 C52 C53 C48 -0.4(2)
C49 C48 C53 C52 -0.2(2)
C41 C48 C53 C52 -176.27(12)
